data_4070557
loop_
_publ_author_name
'Jim\'enez, M. Victoria'
'P\'erez-Torrente, Jes\'us J.'
'Bartolom\'e, M. Isabel'
'Gierz, Verena'
'Lahoz, Fernando J.'
'Oro, Luis A.'

_publ_section_title
;
 Rhodium(I) Complexes with Hemilabile N-Heterocyclic Carbenes: Efficient
 Alkyne Hydrosilylation Catalysts
;
_journal_issue 2
_journal_name_full Organometallics
_journal_page_first 224
_journal_paper_doi 10.1021/om700728a
_journal_volume 27
_journal_year 2008
_chemical_formula_moiety 'C8 H16 N3, C8 H12 Cl2 Rh'
_chemical_formula_sum 'C16 H28 Cl2 N3 Rh'
_chemical_formula_weight 436.22
_chemical_name_systematic
; 
 ? 
;
_space_group_IT_number 148
_symmetry_cell_setting trigonal
_symmetry_space_group_name_Hall '-R 3'
_symmetry_space_group_name_H-M 'R -3 :H'
_atom_sites_solution_hydrogens geom
_atom_sites_solution_primary direct
_atom_sites_solution_secondary difmap
_audit_creation_method SHELXL-97
_cell_angle_alpha 90.00
_cell_angle_beta 90.00
_cell_angle_gamma 120.00
_cell_formula_units_Z 18
_cell_length_a 36.9644(10)
_cell_length_b 36.9644(10)
_cell_length_c 7.2845(4)
_cell_measurement_reflns_used 9406
_cell_measurement_temperature 100(2)
_cell_measurement_theta_max 28.15
_cell_measurement_theta_min 2.204
_cell_volume 8619.8(6)
_computing_cell_refinement 'SAINT+ v. 6.45 (Bruker AXS, 2003)'
_computing_data_collection 'SMART v. 5.611 (Bruker AXS, 2000)'
_computing_data_reduction 'SAINT+ v. 6.45 (Bruker AXS, 2003)'
_computing_molecular_graphics 'XP program, SHELXTL v6.12, Bruker2000'
_computing_publication_material 'XCIF program, SHELXTLv6.12, BrukerAXS'
_computing_structure_refinement 'SHELXL-97 (Sheldrick, 1997)'
_computing_structure_solution 'SHELXS-97 (Sheldrick, 1990)'
_diffrn_ambient_temperature 100(2)
_diffrn_detector_area_resol_mean 8.26
_diffrn_measured_fraction_theta_full 0.981
_diffrn_measured_fraction_theta_max 0.981
_diffrn_measurement_device_type 'Bruker SMART APEX CCD system'
_diffrn_measurement_method '\w rotations with narrow frames'
_diffrn_radiation_monochromator graphite
_diffrn_radiation_source 'fine-focus sealed tube'
_diffrn_radiation_type MoK\a
_diffrn_radiation_wavelength 0.71073
_diffrn_reflns_av_R_equivalents 0.0396
_diffrn_reflns_av_sigmaI/netI 0.0308
_diffrn_reflns_limit_h_max 48
_diffrn_reflns_limit_h_min -47
_diffrn_reflns_limit_k_max 48
_diffrn_reflns_limit_k_min -48
_diffrn_reflns_limit_l_max 9
_diffrn_reflns_limit_l_min -9
_diffrn_reflns_number 30250
_diffrn_reflns_theta_full 28.35
_diffrn_reflns_theta_max 28.35
_diffrn_reflns_theta_min 1.91
_diffrn_standards_decay_% 'no decay'
_exptl_absorpt_coefficient_mu 1.171
_exptl_absorpt_correction_T_max 0.9416
_exptl_absorpt_correction_T_min 0.8013
_exptl_absorpt_correction_type multi-scan
_exptl_absorpt_process_details
; 
 SADABS: Area-Detector Absorption Correction. (1996)  Bruker-AXS 
 within SAINT+ package, v. 6.45.                    
;
_exptl_crystal_colour yellow
_exptl_crystal_density_diffrn 1.513
_exptl_crystal_density_method 'not measured'
_exptl_crystal_description needle
_exptl_crystal_F_000 4032
_exptl_crystal_size_max 0.198
_exptl_crystal_size_mid 0.055
_exptl_crystal_size_min 0.052
_refine_diff_density_max 1.006
_refine_diff_density_min -0.748
_refine_diff_density_rms 0.085
_refine_ls_extinction_method none
_refine_ls_goodness_of_fit_ref 1.021
_refine_ls_hydrogen_treatment mixed
_refine_ls_matrix_type full
_refine_ls_number_parameters 287
_refine_ls_number_reflns 4698
_refine_ls_number_restraints 0
_refine_ls_restrained_S_all 1.021
_refine_ls_R_factor_all 0.0360
_refine_ls_R_factor_gt 0.0289
_refine_ls_shift/su_max 0.004
_refine_ls_shift/su_mean 0.001
_refine_ls_structure_factor_coef Fsqd
_refine_ls_weighting_details 'calc w=1/[\s^2^(Fo^2^)+(0.0368P)^2^+9.9277P] where P=(Fo^2^+2Fc^2^)/3'
_refine_ls_weighting_scheme calc
_refine_ls_wR_factor_gt 0.0658
_refine_ls_wR_factor_ref 0.0684
_reflns_number_gt 4066
_reflns_number_total 4698
_reflns_threshold_expression >2sigma(I)
_cod_data_source_file om700728a.cif
_cod_data_source_block compound_6
_cod_original_sg_symbol_H-M R-3
_cod_database_code 4070557

loop_
_symmetry_equiv_pos_as_xyz
'x, y, z'
'-y, x-y, z'
'-x+y, -x, z'
'x+2/3, y+1/3, z+1/3'
'-y+2/3, x-y+1/3, z+1/3'
'-x+y+2/3, -x+1/3, z+1/3'
'x+1/3, y+2/3, z+2/3'
'-y+1/3, x-y+2/3, z+2/3'
'-x+y+1/3, -x+2/3, z+2/3'
'-x, -y, -z'
'y, -x+y, -z'
'x-y, x, -z'
'-x+2/3, -y+1/3, -z+1/3'
'y+2/3, -x+y+1/3, -z+1/3'
'x-y+2/3, x+1/3, -z+1/3'
'-x+1/3, -y+2/3, -z+2/3'
'y+1/3, -x+y+2/3, -z+2/3'
'x-y+1/3, x+2/3, -z+2/3'

loop_
_atom_site_label
_atom_site_type_symbol
_atom_site_fract_x
_atom_site_fract_y
_atom_site_fract_z
_atom_site_U_iso_or_equiv
_atom_site_adp_type
_atom_site_occupancy
_atom_site_symmetry_multiplicity
_atom_site_calc_flag
_atom_site_refinement_flags
Rh Rh 0.392426(5) 0.147750(5) 0.95184(2) 0.01446(6) Uani 1 1 d .
Cl1 Cl 0.381602(16) 0.205553(16) 0.91608(7) 0.01932(11) Uani 1 1 d .
Cl2 Cl 0.464943(16) 0.194789(16) 1.00570(8) 0.02057(12) Uani 1 1 d .
N1 N 0.54296(6) 0.10179(6) 0.2126(3) 0.0179(4) Uani 1 1 d .
N2 N 0.51261(6) 0.13449(6) 0.3144(3) 0.0215(4) Uani 1 1 d .
N3 N 0.56157(7) 0.21319(7) 0.5171(3) 0.0341(5) Uani 1 1 d .
C1 C 0.52537(7) 0.10792(7) 0.3594(3) 0.0204(4) Uani 1 1 d .
H1 H 0.5229(7) 0.0958(7) 0.473(4) 0.017(6) Uiso 1 1 d .
C2 C 0.54149(8) 0.12530(7) 0.0696(3) 0.0243(5) Uani 1 1 d .
H2 H 0.5508(8) 0.1244(9) -0.042(4) 0.031(8) Uiso 1 1 d .
C3 C 0.52270(8) 0.14589(8) 0.1334(3) 0.0262(5) Uani 1 1 d .
H3 H 0.5145(9) 0.1627(9) 0.080(4) 0.035(8) Uiso 1 1 d .
C4 C 0.56024(8) 0.07372(8) 0.2050(4) 0.0223(5) Uani 1 1 d .
H4A H 0.5737(10) 0.0750(10) 0.312(5) 0.044(9) Uiso 1 1 d .
H4B H 0.5406(10) 0.0469(10) 0.186(4) 0.043(9) Uiso 1 1 d .
H4C H 0.5809(10) 0.0839(10) 0.110(5) 0.044(9) Uiso 1 1 d .
C5 C 0.49364(8) 0.15110(9) 0.4419(4) 0.0293(6) Uani 1 1 d .
H5A H 0.4711(9) 0.1280(9) 0.502(4) 0.034(8) Uiso 1 1 d .
H5B H 0.4854(8) 0.1666(8) 0.372(4) 0.027(7) Uiso 1 1 d .
C6 C 0.52418(9) 0.17776(9) 0.5900(4) 0.0339(6) Uani 1 1 d .
H6A H 0.5333(10) 0.1613(10) 0.657(5) 0.048(9) Uiso 1 1 d .
H6B H 0.5110(10) 0.1868(9) 0.671(5) 0.043(9) Uiso 1 1 d .
C7 C 0.59374(13) 0.23000(13) 0.6586(6) 0.0533(9) Uani 1 1 d .
H7A H 0.5878(11) 0.2415(12) 0.762(5) 0.061(11) Uiso 1 1 d .
H7B H 0.6001(10) 0.2088(10) 0.701(4) 0.043(9) Uiso 1 1 d .
H7C H 0.6171(13) 0.2534(13) 0.610(6) 0.069(13) Uiso 1 1 d .
C8 C 0.55396(13) 0.24559(11) 0.4479(6) 0.0521(9) Uani 1 1 d .
H8A H 0.5807(10) 0.2692(10) 0.403(4) 0.051(9) Uiso 1 1 d .
H8B H 0.5433(12) 0.2544(12) 0.552(6) 0.068(12) Uiso 1 1 d .
H8C H 0.5334(11) 0.2358(11) 0.352(5) 0.058(11) Uiso 1 1 d .
C9 C 0.39601(7) 0.09747(7) 1.0668(4) 0.0272(5) Uani 1 1 d .
H9 H 0.4186(9) 0.1093(8) 1.140(4) 0.026(7) Uiso 1 1 d .
C10 C 0.35499(9) 0.06458(11) 1.1487(6) 0.0605(11) Uani 1 1 d .
H10A H 0.3466 0.0376 1.0876 0.073 Uiso 1 1 calc R
H10B H 0.3596 0.0613 1.2802 0.073 Uiso 1 1 calc R
C11 C 0.32025(9) 0.07299(9) 1.1343(5) 0.0347(7) Uani 1 1 d .
H11A H 0.2942(12) 0.0541(12) 1.135(5) 0.059(11) Uiso 1 1 d .
H11B H 0.3211(14) 0.0840(14) 1.266(7) 0.099(16) Uiso 1 1 d .
C12 C 0.32827(7) 0.10856(7) 1.0070(3) 0.0201(5) Uani 1 1 d .
H12 H 0.3192(8) 0.1270(8) 1.051(3) 0.020(6) Uiso 1 1 d .
C16 C 0.40417(8) 0.09966(7) 0.8804(4) 0.0286(6) Uani 1 1 d .
H16 H 0.4322(9) 0.1126(8) 0.840(4) 0.028(7) Uiso 1 1 d .
C15 C 0.37387(10) 0.07147(11) 0.7345(6) 0.0607(11) Uani 1 1 d .
H15B H 0.3882 0.0795 0.6141 0.073 Uiso 1 1 calc R
H15A H 0.3670 0.0424 0.7600 0.073 Uiso 1 1 calc R
C14 C 0.33478(9) 0.07233(9) 0.7200(4) 0.0372(7) Uani 1 1 d .
H14A H 0.3118 0.0459 0.7701 0.045 Uiso 1 1 calc R
H14B H 0.3288 0.0736 0.5885 0.045 Uiso 1 1 calc R
C13 C 0.33495(7) 0.10848(7) 0.8189(3) 0.0215(5) Uani 1 1 d .
H13 H 0.3307(7) 0.1261(8) 0.744(3) 0.026(6) Uiso 1 1 d .

loop_
_atom_site_aniso_label
_atom_site_aniso_U_11
_atom_site_aniso_U_22
_atom_site_aniso_U_33
_atom_site_aniso_U_23
_atom_site_aniso_U_13
_atom_site_aniso_U_12
Rh 0.01635(9) 0.01432(9) 0.01335(10) 0.00000(6) 0.00020(6) 0.00814(7)
Cl1 0.0237(3) 0.0178(2) 0.0185(3) 0.00018(19) -0.0027(2) 0.0119(2)
Cl2 0.0176(2) 0.0194(2) 0.0239(3) 0.0005(2) -0.0011(2) 0.0086(2)
N1 0.0184(9) 0.0194(9) 0.0164(10) -0.0014(7) -0.0025(7) 0.0098(7)
N2 0.0213(9) 0.0252(10) 0.0214(10) -0.0007(8) 0.0003(8) 0.0142(8)
N3 0.0419(13) 0.0374(12) 0.0324(13) -0.0069(10) -0.0036(10) 0.0268(11)
C1 0.0205(11) 0.0237(11) 0.0175(12) 0.0015(9) -0.0002(9) 0.0114(9)
C2 0.0332(13) 0.0247(12) 0.0165(12) 0.0008(9) 0.0000(10) 0.0155(10)
C3 0.0357(13) 0.0298(13) 0.0196(12) 0.0038(10) -0.0003(10) 0.0212(11)
C4 0.0248(12) 0.0226(12) 0.0230(13) -0.0023(10) -0.0030(10) 0.0145(10)
C5 0.0318(13) 0.0382(14) 0.0284(14) 0.0035(11) 0.0083(11) 0.0255(12)
C6 0.0500(17) 0.0465(16) 0.0211(13) -0.0015(12) 0.0040(12) 0.0359(15)
C7 0.066(2) 0.053(2) 0.055(2) -0.0249(18) -0.0251(19) 0.040(2)
C8 0.061(2) 0.0428(19) 0.062(3) 0.0021(17) -0.004(2) 0.0329(18)
C9 0.0202(11) 0.0221(11) 0.0433(16) 0.0095(11) 0.0017(11) 0.0136(10)
C10 0.0304(15) 0.061(2) 0.095(3) 0.057(2) 0.0187(17) 0.0263(15)
C11 0.0263(13) 0.0350(14) 0.0476(19) 0.0227(13) 0.0146(12) 0.0188(12)
C12 0.0156(10) 0.0199(10) 0.0257(13) 0.0037(9) 0.0006(9) 0.0096(9)
C16 0.0235(12) 0.0211(11) 0.0453(16) -0.0107(11) -0.0032(11) 0.0143(10)
C15 0.0460(18) 0.058(2) 0.088(3) -0.053(2) -0.0258(18) 0.0341(17)
C14 0.0447(16) 0.0324(14) 0.0377(16) -0.0183(12) -0.0158(13) 0.0217(13)
C13 0.0203(11) 0.0168(10) 0.0243(13) -0.0008(9) -0.0055(9) 0.0069(9)

loop_
_atom_type_symbol
_atom_type_description
_atom_type_scat_dispersion_real
_atom_type_scat_dispersion_imag
_atom_type_scat_source
C C 0.0033 0.0016 'International Tables Vol C Tables 4.2.6.8 and 6.1.1.4'
H H 0.0000 0.0000 'International Tables Vol C Tables 4.2.6.8 and 6.1.1.4'
N N 0.0061 0.0033 'International Tables Vol C Tables 4.2.6.8 and 6.1.1.4'
Cl Cl 0.1484 0.1585 'International Tables Vol C Tables 4.2.6.8 and 6.1.1.4'
Rh Rh -1.1178 0.9187 'International Tables Vol C Tables 4.2.6.8 and 6.1.1.4'

loop_
_geom_angle_atom_site_label_1
_geom_angle_atom_site_label_2
_geom_angle_atom_site_label_3
_geom_angle
C16 Rh C9 38.51(11)
C16 Rh C12 95.92(10)
C9 Rh C12 82.13(9)
C16 Rh C13 82.36(9)
C9 Rh C13 93.51(10)
C12 Rh C13 38.49(9)
C16 Rh Cl1 159.22(8)
C9 Rh Cl1 162.14(8)
C12 Rh Cl1 90.09(6)
C13 Rh Cl1 90.23(6)
C16 Rh Cl2 91.45(7)
C9 Rh Cl2 91.96(7)
C12 Rh Cl2 159.42(7)
C13 Rh Cl2 162.10(7)
Cl1 Rh Cl2 89.752(19)
C1 N1 C2 108.94(19)
C1 N1 C4 125.1(2)
C2 N1 C4 126.0(2)
C1 N2 C3 108.73(19)
C1 N2 C5 125.0(2)
C3 N2 C5 126.1(2)
C6 N3 C8 112.5(3)
C6 N3 C7 109.4(3)
C8 N3 C7 110.3(3)
N2 C1 N1 108.2(2)
N2 C1 H1 126.7(15)
N1 C1 H1 125.0(15)
C3 C2 N1 106.9(2)
C3 C2 H2 131.1(18)
N1 C2 H2 121.9(18)
C2 C3 N2 107.2(2)
C2 C3 H3 133.2(19)
N2 C3 H3 119.4(19)
N1 C4 H4A 111(2)
N1 C4 H4B 112.9(19)
H4A C4 H4B 108(3)
N1 C4 H4C 107.0(19)
H4A C4 H4C 107(3)
H4B C4 H4C 112(3)
N2 C5 C6 111.4(2)
N2 C5 H5A 107.5(17)
C6 C5 H5A 107.0(18)
N2 C5 H5B 106.5(17)
C6 C5 H5B 111.0(17)
H5A C5 H5B 113(2)
N3 C6 C5 113.0(2)
N3 C6 H6A 106.1(19)
C5 C6 H6A 109(2)
N3 C6 H6B 110.1(19)
C5 C6 H6B 110(2)
H6A C6 H6B 109(3)
N3 C7 H7A 116(2)
N3 C7 H7B 110.7(18)
H7A C7 H7B 108(3)
N3 C7 H7C 108(3)
H7A C7 H7C 102(3)
H7B C7 H7C 112(3)
N3 C8 H8A 108.7(18)
N3 C8 H8B 106(2)
H8A C8 H8B 111(3)
N3 C8 H8C 113(2)
H8A C8 H8C 110(3)
H8B C8 H8C 108(3)
C16 C9 C10 122.3(3)
C16 C9 Rh 70.47(14)
C10 C9 Rh 112.74(17)
C16 C9 H9 115.5(18)
C10 C9 H9 118.2(18)
Rh C9 H9 104.9(17)
C11 C10 C9 115.6(2)
C11 C10 H10A 108.4
C9 C10 H10A 108.4
C11 C10 H10B 108.4
C9 C10 H10B 108.4
H10A C10 H10B 107.4
C10 C11 C12 114.6(2)
C10 C11 H11A 125(2)
C12 C11 H11A 111(2)
C10 C11 H11B 99(3)
C12 C11 H11B 106(3)
H11A C11 H11B 97(3)
C13 C12 C11 124.0(2)
C13 C12 Rh 70.99(13)
C11 C12 Rh 112.24(16)
C13 C12 H12 117.2(16)
C11 C12 H12 115.5(15)
Rh C12 H12 104.5(15)
C9 C16 C15 125.6(3)
C9 C16 Rh 71.01(14)
C15 C16 Rh 111.19(18)
C9 C16 H16 119.0(17)
C15 C16 H16 112.1(17)
Rh C16 H16 106.8(16)
C14 C15 C16 115.7(2)
C14 C15 H15B 108.4
C16 C15 H15B 108.4
C14 C15 H15A 108.4
C16 C15 H15A 108.4
H15B C15 H15A 107.4
C15 C14 C13 114.5(2)
C15 C14 H14A 108.6
C13 C14 H14A 108.6
C15 C14 H14B 108.6
C13 C14 H14B 108.6
H14A C14 H14B 107.6
C12 C13 C14 123.2(2)
C12 C13 Rh 70.52(13)
C14 C13 Rh 112.52(16)
C12 C13 H13 119.5(15)
C14 C13 H13 114.2(15)
Rh C13 H13 104.8(15)

loop_
_geom_bond_atom_site_label_1
_geom_bond_atom_site_label_2
_geom_bond_distance
Rh C16 2.095(2)
Rh C9 2.102(2)
Rh C12 2.109(2)
Rh C13 2.115(2)
Rh Cl1 2.3766(5)
Rh Cl2 2.3878(5)
N1 C1 1.328(3)
N1 C2 1.375(3)
N1 C4 1.467(3)
N2 C1 1.326(3)
N2 C3 1.378(3)
N2 C5 1.470(3)
N3 C6 1.448(4)
N3 C8 1.451(4)
N3 C7 1.457(4)
C1 H1 0.92(3)
C2 C3 1.344(4)
C2 H2 0.89(3)
C3 H3 0.90(3)
C4 H4A 0.91(3)
C4 H4B 0.90(3)
C4 H4C 0.96(3)
C5 C6 1.516(4)
C5 H5A 0.95(3)
C5 H5B 0.92(3)
C6 H6A 0.96(3)
C6 H6B 0.93(3)
C7 H7A 0.95(4)
C7 H7B 0.97(3)
C7 H7C 0.94(4)
C8 H8A 0.99(3)
C8 H8B 0.98(4)
C8 H8C 0.96(4)
C9 C16 1.384(4)
C9 C10 1.513(4)
C9 H9 0.90(3)
C10 C11 1.468(4)
C10 H10A 0.9900
C10 H10B 0.9900
C11 C12 1.512(3)
C11 H11A 0.86(4)
C11 H11B 1.04(5)
C12 C13 1.392(3)
C12 H12 0.95(3)
C16 C15 1.517(4)
C16 H16 0.95(3)
C15 C14 1.465(4)
C15 H15B 0.9900
C15 H15A 0.9900
C14 C13 1.515(3)
C14 H14A 0.9900
C14 H14B 0.9900
C13 H13 0.92(3)

loop_
_geom_torsion_atom_site_label_1
_geom_torsion_atom_site_label_2
_geom_torsion_atom_site_label_3
_geom_torsion_atom_site_label_4
_geom_torsion
C3 N2 C1 N1 -0.5(3)
C5 N2 C1 N1 -176.4(2)
C2 N1 C1 N2 0.2(3)
C4 N1 C1 N2 -178.6(2)
C1 N1 C2 C3 0.2(3)
C4 N1 C2 C3 179.0(2)
N1 C2 C3 N2 -0.4(3)
C1 N2 C3 C2 0.6(3)
C5 N2 C3 C2 176.4(2)
C1 N2 C5 C6 64.4(3)
C3 N2 C5 C6 -110.8(3)
C8 N3 C6 C5 73.0(3)
C7 N3 C6 C5 -164.0(2)
N2 C5 C6 N3 59.4(3)
C12 Rh C9 C16 109.94(16)
C13 Rh C9 C16 73.08(15)
Cl1 Rh C9 C16 174.84(18)
Cl2 Rh C9 C16 -89.86(14)
C16 Rh C9 C10 -117.8(3)
C12 Rh C9 C10 -7.9(3)
C13 Rh C9 C10 -44.7(3)
Cl1 Rh C9 C10 57.0(4)
Cl2 Rh C9 C10 152.3(2)
C16 C9 C10 C11 -80.5(4)
Rh C9 C10 C11 0.1(4)
C9 C10 C11 C12 11.8(5)
C10 C11 C12 C13 63.4(4)
C10 C11 C12 Rh -18.1(4)
C16 Rh C12 C13 -69.80(15)
C9 Rh C12 C13 -105.86(15)
Cl1 Rh C12 C13 90.26(13)
C16 Rh C12 C11 50.1(2)
C9 Rh C12 C11 14.0(2)
C13 Rh C12 C11 119.9(2)
Cl1 Rh C12 C11 -149.85(19)
Cl2 Rh C12 C11 -60.3(3)
C10 C9 C16 C15 2.2(4)
Rh C9 C16 C15 -102.9(3)
C10 C9 C16 Rh 105.1(2)
C12 Rh C16 C9 -69.42(16)
C13 Rh C16 C9 -105.53(16)
Cl1 Rh C16 C9 -175.55(15)
Cl2 Rh C16 C9 91.33(14)
C9 Rh C16 C15 121.8(3)
C12 Rh C16 C15 52.4(3)
C13 Rh C16 C15 16.3(2)
Cl1 Rh C16 C15 -53.7(3)
Cl2 Rh C16 C15 -146.8(2)
C9 C16 C15 C14 59.8(5)
Rh C16 C15 C14 -21.5(4)
C16 C15 C14 C13 14.2(5)
C11 C12 C13 C14 0.2(4)
Rh C12 C13 C14 104.7(2)
C11 C12 C13 Rh -104.5(2)
C15 C14 C13 C12 -80.9(4)
C15 C14 C13 Rh -0.1(4)
C16 Rh C13 C12 109.63(15)
C9 Rh C13 C12 72.68(14)
Cl1 Rh C13 C12 -89.85(12)
C16 Rh C13 C14 -9.2(2)
C9 Rh C13 C14 -46.1(2)
C12 Rh C13 C14 -118.8(2)
Cl1 Rh C13 C14 151.33(19)
Cl2 Rh C13 C14 61.4(3)
